data_7046803
loop_
_publ_author_name
'Land, Michael A.'
'Huo, Bright'
'Robertson, Katherine N.'
'Ylijoki, Kai E. O.'
'Lee, Peter T. K.'
'Areephong, Jetsuda'
'Vidovi\'c, Dragoslav'
'Clyburne, Jason A. C.'

_publ_section_title
;
 Coordination, reactivity, and structural properties of electron-rich
 ethoxy- and dimethylamino-substituted 1,3-diketiminate ligands and their
 complexes.
;
_journal_issue 30
_journal_name_full 'Dalton transactions (Cambridge, England : 2003)'
_journal_page_first 10195
_journal_page_last 10205
_journal_paper_doi 10.1039/c8dt01875h
_journal_volume 47
_journal_year 2018
_chemical_formula_moiety 'C42 H50 N4 O4 Zn'
_chemical_formula_sum 'C42 H50 N4 O4 Zn'
_chemical_formula_weight 740.23
_space_group_crystal_system triclinic
_space_group_IT_number 2
_space_group_name_Hall '-P 1'
_space_group_name_H-M_alt 'P -1'
_symmetry_space_group_name_Hall '-P 1'
_symmetry_space_group_name_H-M 'P -1'
_atom_sites_solution_hydrogens geom
_audit_creation_method SHELXL-2018/1
_audit_update_record
;
2018-05-02 deposited with the CCDC.
2018-06-22 downloaded from the CCDC.
;
_cell_angle_alpha 72.7160(10)
_cell_angle_beta 77.5890(10)
_cell_angle_gamma 64.8750(10)
_cell_formula_units_Z 2
_cell_length_a 11.4917(2)
_cell_length_b 11.5000(2)
_cell_length_c 17.1243(3)
_cell_measurement_reflns_used 9974
_cell_measurement_temperature 125(2)
_cell_measurement_theta_max 28.47
_cell_measurement_theta_min 2.20
_cell_volume 1946.07(6)
_computing_cell_refinement 'Bruker SAINT'
_computing_data_collection 'Bruker APEX2'
_computing_data_reduction 'Bruker SAINT'
_computing_structure_refinement 'SHELXL-2018/1 (Sheldrick, 2018)'
_computing_structure_solution 'SHELXT-2014 (Sheldrick, 2014)'
_diffrn_ambient_temperature 125(2)
_diffrn_measured_fraction_theta_full 0.998
_diffrn_measured_fraction_theta_max 0.913
_diffrn_measurement_device_type 'Bruker APEX-II CCD'
_diffrn_measurement_method '\f and \w scans'
_diffrn_radiation_monochromator graphite
_diffrn_radiation_source 'sealed tube'
_diffrn_radiation_type MoK\a
_diffrn_radiation_wavelength 0.71073
_diffrn_reflns_av_R_equivalents 0.0400
_diffrn_reflns_av_unetI/netI 0.0447
_diffrn_reflns_Laue_measured_fraction_full 0.998
_diffrn_reflns_Laue_measured_fraction_max 0.913
_diffrn_reflns_limit_h_max 15
_diffrn_reflns_limit_h_min -15
_diffrn_reflns_limit_k_max 15
_diffrn_reflns_limit_k_min -15
_diffrn_reflns_limit_l_max 22
_diffrn_reflns_limit_l_min -23
_diffrn_reflns_number 34049
_diffrn_reflns_point_group_measured_fraction_full 0.998
_diffrn_reflns_point_group_measured_fraction_max 0.913
_diffrn_reflns_theta_full 25.242
_diffrn_reflns_theta_max 28.829
_diffrn_reflns_theta_min 1.252
_exptl_absorpt_coefficient_mu 0.677
_exptl_absorpt_correction_T_max 0.7458
_exptl_absorpt_correction_T_min 0.6990
_exptl_absorpt_correction_type multi-scan
_exptl_absorpt_process_details 'SADABS; Bruker 2009'
_exptl_crystal_colour colourless
_exptl_crystal_density_diffrn 1.263
_exptl_crystal_description 'rectangular prism'
_exptl_crystal_F_000 784
_exptl_crystal_size_max 0.240
_exptl_crystal_size_mid 0.140
_exptl_crystal_size_min 0.120
_refine_diff_density_max 0.461
_refine_diff_density_min -0.410
_refine_diff_density_rms 0.059
_refine_ls_extinction_method none
_refine_ls_goodness_of_fit_ref 1.041
_refine_ls_hydrogen_treatment constr
_refine_ls_matrix_type full
_refine_ls_number_parameters 467
_refine_ls_number_reflns 9316
_refine_ls_number_restraints 0
_refine_ls_restrained_S_all 1.041
_refine_ls_R_factor_all 0.0539
_refine_ls_R_factor_gt 0.0376
_refine_ls_shift/su_max 0.000
_refine_ls_shift/su_mean 0.000
_refine_ls_structure_factor_coef Fsqd
_refine_ls_weighting_details 'w=1/[\s^2^(Fo^2^)+(0.0447P)^2^+0.5454P] where P=(Fo^2^+2Fc^2^)/3'
_refine_ls_weighting_scheme calc
_refine_ls_wR_factor_gt 0.0887
_refine_ls_wR_factor_ref 0.0961
_reflns_Friedel_coverage 0.000
_reflns_number_gt 7430
_reflns_number_total 9316
_reflns_threshold_expression 'I > 2\s(I)'
_cod_data_source_file c8dt01875h2.cif
_cod_data_source_block ML031
_cod_depositor_comments 'Adding full bibliography for 7046802--7046809.cif.'
_cod_database_code 7046803
_shelx_shelxl_version_number 2018/1
_shelx_space_group_comment
;
The symmetry employed for this shelxl refinement is uniquely defined
by the following loop, which should always be used as a source of
symmetry information in preference to the above space-group names.
They are only intended as comments.
;
_shelx_estimated_absorpt_t_min 0.854
_shelx_estimated_absorpt_t_max 0.923

loop_
_space_group_symop_operation_xyz
'x, y, z'
'-x, -y, -z'

loop_
_atom_site_label
_atom_site_type_symbol
_atom_site_fract_x
_atom_site_fract_y
_atom_site_fract_z
_atom_site_U_iso_or_equiv
_atom_site_adp_type
_atom_site_occupancy
_atom_site_site_symmetry_order
_atom_site_calc_flag
_atom_site_refinement_flags_posn
_atom_site_refinement_flags_adp
_atom_site_refinement_flags_occupancy
Zn1 Zn 0.30551(2) 0.37448(2) 0.24273(2) 0.01876(7) Uani 1 1 d . . .
O1 O 0.66631(11) 0.21573(12) 0.11921(8) 0.0236(3) Uani 1 1 d . . .
O2 O 0.41324(11) 0.67550(12) 0.09414(8) 0.0233(3) Uani 1 1 d . . .
O3 O -0.04591(11) 0.35386(13) 0.25129(7) 0.0250(3) Uani 1 1 d . . .
O4 O 0.15737(12) 0.28635(14) 0.48592(8) 0.0278(3) Uani 1 1 d . . .
N1 N 0.47779(13) 0.25999(14) 0.20070(9) 0.0196(3) Uani 1 1 d . . .
N2 N 0.32320(13) 0.54507(14) 0.18873(9) 0.0193(3) Uani 1 1 d . . .
N3 N 0.15571(14) 0.35071(15) 0.22086(9) 0.0210(3) Uani 1 1 d . . .
N4 N 0.27096(14) 0.33352(15) 0.36456(9) 0.0214(3) Uani 1 1 d . . .
C1 C 0.55441(16) 0.30884(17) 0.14475(11) 0.0194(4) Uani 1 1 d . . .
C2 C 0.52852(16) 0.44303(17) 0.11073(11) 0.0200(4) Uani 1 1 d . . .
H2 H 0.589365 0.463445 0.067675 0.024 Uiso 1 1 calc R U .
C3 C 0.42240(16) 0.55062(17) 0.13336(11) 0.0195(4) Uani 1 1 d . . .
C4 C 0.52318(16) 0.11997(17) 0.23325(11) 0.0211(4) Uani 1 1 d . . .
C5 C 0.60630(18) 0.05921(19) 0.29398(12) 0.0283(4) Uani 1 1 d . . .
H5 H 0.634451 0.110600 0.314037 0.034 Uiso 1 1 calc R U .
C6 C 0.64889(19) -0.0760(2) 0.32586(13) 0.0326(5) Uani 1 1 d . . .
H6 H 0.706386 -0.116130 0.367352 0.039 Uiso 1 1 calc R U .
C7 C 0.60913(19) -0.15384(19) 0.29829(13) 0.0313(5) Uani 1 1 d . . .
C8 C 0.5228(2) -0.0915(2) 0.23950(13) 0.0339(5) Uani 1 1 d . . .
H8 H 0.492681 -0.142520 0.220606 0.041 Uiso 1 1 calc R U .
C9 C 0.47908(19) 0.04343(19) 0.20749(12) 0.0286(4) Uani 1 1 d . . .
H9 H 0.418683 0.083987 0.167724 0.034 Uiso 1 1 calc R U .
C10 C 0.6610(2) -0.3020(2) 0.33135(15) 0.0455(6) Uani 1 1 d . . .
H10A H 0.609108 -0.338743 0.315425 0.068 Uiso 1 1 calc R U .
H10B H 0.656385 -0.322389 0.391437 0.068 Uiso 1 1 calc R U .
H10C H 0.751067 -0.340891 0.308591 0.068 Uiso 1 1 calc R U .
C11 C 0.23183(16) 0.66472(17) 0.21101(11) 0.0201(4) Uani 1 1 d . . .
C12 C 0.10079(17) 0.69939(18) 0.20969(11) 0.0235(4) Uani 1 1 d . . .
H12 H 0.072611 0.643673 0.194051 0.028 Uiso 1 1 calc R U .
C13 C 0.01041(18) 0.81501(19) 0.23106(12) 0.0285(4) Uani 1 1 d . . .
H13 H -0.078869 0.837907 0.229213 0.034 Uiso 1 1 calc R U .
C14 C 0.04890(19) 0.89762(19) 0.25512(12) 0.0283(4) Uani 1 1 d . . .
C15 C 0.17926(19) 0.85976(19) 0.25919(12) 0.0276(4) Uani 1 1 d . . .
H15 H 0.207096 0.913967 0.276700 0.033 Uiso 1 1 calc R U .
C16 C 0.27030(18) 0.74454(18) 0.23832(11) 0.0238(4) Uani 1 1 d . . .
H16 H 0.359149 0.719863 0.242629 0.029 Uiso 1 1 calc R U .
C17 C -0.0494(2) 1.0257(2) 0.27615(15) 0.0417(6) Uani 1 1 d . . .
H17A H -0.136221 1.035983 0.269819 0.063 Uiso 0.5 1 calc R U P
H17B H -0.045152 1.023724 0.333106 0.063 Uiso 0.5 1 calc R U P
H17C H -0.030226 1.100109 0.239109 0.063 Uiso 0.5 1 calc R U P
H17D H -0.004844 1.070561 0.291537 0.063 Uiso 0.5 1 calc R U P
H17E H -0.095914 1.082820 0.228250 0.063 Uiso 0.5 1 calc R U P
H17F H -0.110840 1.006436 0.322248 0.063 Uiso 0.5 1 calc R U P
C18 C 0.76013(17) 0.25301(19) 0.05803(12) 0.0239(4) Uani 1 1 d . . .
H18A H 0.798908 0.297528 0.079888 0.029 Uiso 1 1 calc R U .
H18B H 0.718705 0.314128 0.008305 0.029 Uiso 1 1 calc R U .
C19 C 0.86214(18) 0.1274(2) 0.03758(13) 0.0328(5) Uani 1 1 d . . .
H19A H 0.905876 0.070227 0.086522 0.049 Uiso 1 1 calc R U .
H19B H 0.925336 0.148640 -0.006406 0.049 Uiso 1 1 calc R U .
H19C H 0.821583 0.081674 0.019314 0.049 Uiso 1 1 calc R U .
C20 C 0.52451(17) 0.69978(18) 0.04848(12) 0.0238(4) Uani 1 1 d . . .
H20A H 0.551603 0.663281 -0.001069 0.029 Uiso 1 1 calc R U .
H20B H 0.597434 0.657645 0.082794 0.029 Uiso 1 1 calc R U .
C21 C 0.48572(19) 0.84733(19) 0.02430(13) 0.0300(4) Uani 1 1 d . . .
H21A H 0.419133 0.886930 -0.013785 0.045 Uiso 1 1 calc R U .
H21B H 0.561300 0.867941 -0.002546 0.045 Uiso 1 1 calc R U .
H21C H 0.451480 0.883123 0.073514 0.045 Uiso 1 1 calc R U .
C22 C 0.06109(16) 0.34416(18) 0.27934(11) 0.0210(4) Uani 1 1 d . . .
C23 C 0.06204(17) 0.33053(19) 0.36343(11) 0.0232(4) Uani 1 1 d . . .
H23 H -0.015145 0.331393 0.397629 0.028 Uiso 1 1 calc R U .
C24 C 0.16520(17) 0.31569(18) 0.40262(11) 0.0224(4) Uani 1 1 d . . .
C25 C 0.15090(16) 0.33701(18) 0.14110(11) 0.0211(4) Uani 1 1 d . . .
C26 C 0.15490(16) 0.43652(19) 0.07172(11) 0.0231(4) Uani 1 1 d . . .
H26 H 0.156685 0.515414 0.077415 0.028 Uiso 1 1 calc R U .
C27 C 0.15627(17) 0.4208(2) -0.00569(12) 0.0266(4) Uani 1 1 d . . .
H27 H 0.157014 0.490430 -0.052340 0.032 Uiso 1 1 calc R U .
C28 C 0.15658(17) 0.3059(2) -0.01683(12) 0.0277(4) Uani 1 1 d . . .
C29 C 0.15409(18) 0.2071(2) 0.05258(13) 0.0291(4) Uani 1 1 d . . .
H29 H 0.154457 0.127342 0.046684 0.035 Uiso 1 1 calc R U .
C30 C 0.15108(17) 0.2219(2) 0.13062(12) 0.0270(4) Uani 1 1 d . . .
H30 H 0.149120 0.152614 0.177249 0.032 Uiso 1 1 calc R U .
C31 C 0.1631(2) 0.2885(2) -0.10179(13) 0.0383(5) Uani 1 1 d . . .
H31A H 0.253676 0.246538 -0.122778 0.057 Uiso 1 1 calc R U .
H31B H 0.123125 0.375011 -0.138502 0.057 Uiso 1 1 calc R U .
H31C H 0.116888 0.232676 -0.099303 0.057 Uiso 1 1 calc R U .
C32 C 0.37220(16) 0.31251(18) 0.41004(11) 0.0218(4) Uani 1 1 d . . .
C33 C 0.43805(19) 0.1912(2) 0.46064(13) 0.0297(4) Uani 1 1 d . . .
H33 H 0.411947 0.119894 0.469358 0.036 Uiso 1 1 calc R U .
C34 C 0.54136(19) 0.1738(2) 0.49837(13) 0.0339(5) Uani 1 1 d . . .
H34 H 0.584526 0.090530 0.533152 0.041 Uiso 1 1 calc R U .
C35 C 0.58331(18) 0.2752(2) 0.48654(12) 0.0306(5) Uani 1 1 d . . .
C36 C 0.51733(19) 0.3954(2) 0.43623(12) 0.0312(5) Uani 1 1 d . . .
H36 H 0.543522 0.466713 0.427515 0.037 Uiso 1 1 calc R U .
C37 C 0.41335(18) 0.4140(2) 0.39811(12) 0.0263(4) Uani 1 1 d . . .
H37 H 0.370078 0.497438 0.363488 0.032 Uiso 1 1 calc R U .
C38 C 0.6946(2) 0.2556(3) 0.52902(15) 0.0451(6) Uani 1 1 d . . .
H38A H 0.720818 0.330716 0.505774 0.068 Uiso 1 1 calc R U .
H38B H 0.767491 0.174084 0.520961 0.068 Uiso 1 1 calc R U .
H38C H 0.667755 0.249342 0.587951 0.068 Uiso 1 1 calc R U .
C39 C -0.15934(16) 0.35172(19) 0.30648(11) 0.0217(4) Uani 1 1 d . . .
H39A H -0.189478 0.420919 0.337780 0.026 Uiso 1 1 calc R U .
H39B H -0.140528 0.264753 0.345858 0.026 Uiso 1 1 calc R U .
C40 C -0.26021(17) 0.3775(2) 0.25298(12) 0.0282(4) Uani 1 1 d . . .
H40A H -0.279674 0.465010 0.215629 0.042 Uiso 1 1 calc R U .
H40B H -0.339014 0.373963 0.287696 0.042 Uiso 1 1 calc R U .
H40C H -0.227496 0.310138 0.220856 0.042 Uiso 1 1 calc R U .
C41 C 0.05344(18) 0.2520(2) 0.53707(12) 0.0285(4) Uani 1 1 d . . .
H41A H 0.086347 0.187714 0.588356 0.034 Uiso 1 1 calc R U .
H41B H 0.023417 0.208984 0.507826 0.034 Uiso 1 1 calc R U .
C42 C -0.05910(19) 0.3713(2) 0.55850(13) 0.0336(5) Uani 1 1 d . . .
H42A H -0.028896 0.416847 0.584811 0.050 Uiso 1 1 calc R U .
H42B H -0.124356 0.343034 0.596332 0.050 Uiso 1 1 calc R U .
H42C H -0.097116 0.431372 0.508265 0.050 Uiso 1 1 calc R U .

loop_
_atom_site_aniso_label
_atom_site_aniso_U_11
_atom_site_aniso_U_22
_atom_site_aniso_U_33
_atom_site_aniso_U_23
_atom_site_aniso_U_13
_atom_site_aniso_U_12
Zn1 0.01508(10) 0.02055(12) 0.02101(12) -0.00414(8) 0.00059(8) -0.00884(8)
O1 0.0180(6) 0.0207(7) 0.0282(7) -0.0061(6) 0.0060(5) -0.0075(5)
O2 0.0178(6) 0.0179(6) 0.0293(7) -0.0008(5) 0.0022(5) -0.0076(5)
O3 0.0176(6) 0.0399(8) 0.0205(7) -0.0060(6) 0.0000(5) -0.0156(6)
O4 0.0231(6) 0.0447(9) 0.0185(7) -0.0049(6) 0.0008(5) -0.0190(6)
N1 0.0174(7) 0.0180(7) 0.0225(8) -0.0032(6) -0.0011(6) -0.0073(6)
N2 0.0150(7) 0.0188(8) 0.0223(8) -0.0040(6) -0.0002(6) -0.0062(6)
N3 0.0191(7) 0.0273(8) 0.0183(8) -0.0045(6) 0.0007(6) -0.0123(6)
N4 0.0188(7) 0.0272(8) 0.0207(8) -0.0057(7) -0.0013(6) -0.0116(6)
C1 0.0153(8) 0.0224(9) 0.0209(9) -0.0058(7) -0.0018(7) -0.0073(7)
C2 0.0169(8) 0.0217(9) 0.0210(9) -0.0040(7) 0.0022(7) -0.0097(7)
C3 0.0182(8) 0.0200(9) 0.0206(9) -0.0003(7) -0.0039(7) -0.0097(7)
C4 0.0153(8) 0.0209(9) 0.0243(10) -0.0056(8) 0.0048(7) -0.0073(7)
C5 0.0247(9) 0.0282(11) 0.0336(11) -0.0046(9) -0.0058(8) -0.0120(8)
C6 0.0260(10) 0.0275(11) 0.0367(12) -0.0001(9) -0.0079(9) -0.0062(8)
C7 0.0313(10) 0.0212(10) 0.0331(11) -0.0040(9) 0.0070(9) -0.0089(8)
C8 0.0435(12) 0.0292(11) 0.0359(12) -0.0113(9) 0.0028(10) -0.0212(10)
C9 0.0311(10) 0.0278(11) 0.0300(11) -0.0035(9) -0.0064(8) -0.0148(9)
C10 0.0550(15) 0.0227(11) 0.0466(14) -0.0034(10) 0.0060(12) -0.0118(10)
C11 0.0202(8) 0.0178(9) 0.0195(9) -0.0007(7) -0.0003(7) -0.0080(7)
C12 0.0205(9) 0.0251(10) 0.0246(10) -0.0049(8) -0.0015(7) -0.0094(8)
C13 0.0197(9) 0.0286(11) 0.0306(11) -0.0056(9) 0.0013(8) -0.0060(8)
C14 0.0303(10) 0.0204(10) 0.0271(10) -0.0052(8) 0.0086(8) -0.0087(8)
C15 0.0337(10) 0.0238(10) 0.0277(10) -0.0074(8) 0.0026(8) -0.0152(8)
C16 0.0220(9) 0.0226(10) 0.0257(10) -0.0010(8) -0.0024(7) -0.0106(8)
C17 0.0390(12) 0.0233(11) 0.0515(15) -0.0114(10) 0.0108(11) -0.0071(9)
C18 0.0182(8) 0.0269(10) 0.0246(10) -0.0047(8) 0.0024(7) -0.0097(8)
C19 0.0220(9) 0.0318(11) 0.0409(12) -0.0140(10) 0.0095(9) -0.0093(8)
C20 0.0202(9) 0.0243(10) 0.0267(10) -0.0016(8) 0.0008(7) -0.0128(8)
C21 0.0309(10) 0.0268(10) 0.0328(11) -0.0022(9) 0.0004(9) -0.0165(9)
C22 0.0173(8) 0.0235(9) 0.0241(10) -0.0053(8) -0.0018(7) -0.0099(7)
C23 0.0175(8) 0.0323(11) 0.0210(9) -0.0055(8) 0.0025(7) -0.0134(8)
C24 0.0222(9) 0.0250(10) 0.0201(9) -0.0051(8) 0.0003(7) -0.0106(8)
C25 0.0136(8) 0.0272(10) 0.0224(9) -0.0046(8) -0.0007(7) -0.0091(7)
C26 0.0189(8) 0.0255(10) 0.0250(10) -0.0046(8) 0.0003(7) -0.0106(7)
C27 0.0204(9) 0.0344(11) 0.0223(10) -0.0029(8) -0.0004(7) -0.0113(8)
C28 0.0157(8) 0.0427(12) 0.0271(10) -0.0128(9) 0.0009(7) -0.0119(8)
C29 0.0249(9) 0.0341(11) 0.0357(11) -0.0148(9) 0.0002(8) -0.0153(9)
C30 0.0239(9) 0.0301(11) 0.0282(10) -0.0045(8) -0.0002(8) -0.0142(8)
C31 0.0305(11) 0.0596(15) 0.0307(12) -0.0195(11) 0.0006(9) -0.0187(11)
C32 0.0177(8) 0.0292(10) 0.0205(9) -0.0077(8) 0.0006(7) -0.0108(7)
C33 0.0291(10) 0.0283(11) 0.0341(11) -0.0066(9) -0.0073(9) -0.0120(9)
C34 0.0291(10) 0.0339(12) 0.0346(12) -0.0052(9) -0.0109(9) -0.0067(9)
C35 0.0233(9) 0.0463(13) 0.0262(11) -0.0115(9) -0.0027(8) -0.0152(9)
C36 0.0323(10) 0.0434(13) 0.0273(11) -0.0073(9) -0.0003(8) -0.0255(10)
C37 0.0258(9) 0.0313(11) 0.0230(10) -0.0039(8) -0.0015(8) -0.0142(8)
C38 0.0333(12) 0.0675(17) 0.0423(14) -0.0160(12) -0.0108(10) -0.0214(12)
C39 0.0154(8) 0.0256(10) 0.0242(10) -0.0080(8) 0.0012(7) -0.0082(7)
C40 0.0183(9) 0.0385(12) 0.0308(11) -0.0107(9) -0.0006(8) -0.0129(8)
C41 0.0254(10) 0.0408(12) 0.0201(10) -0.0009(9) -0.0002(8) -0.0188(9)
C42 0.0300(10) 0.0420(13) 0.0295(11) -0.0067(10) 0.0009(9) -0.0176(10)

loop_
_atom_type_symbol
_atom_type_description
_atom_type_scat_dispersion_real
_atom_type_scat_dispersion_imag
_atom_type_scat_source
C C 0.0033 0.0016 'International Tables Vol C Tables 4.2.6.8 and 6.1.1.4'
H H 0.0000 0.0000 'International Tables Vol C Tables 4.2.6.8 and 6.1.1.4'
N N 0.0061 0.0033 'International Tables Vol C Tables 4.2.6.8 and 6.1.1.4'
O O 0.0106 0.0060 'International Tables Vol C Tables 4.2.6.8 and 6.1.1.4'
Zn Zn 0.2839 1.4301 'International Tables Vol C Tables 4.2.6.8 and 6.1.1.4'

loop_
_geom_angle_atom_site_label_1
_geom_angle_atom_site_label_2
_geom_angle_atom_site_label_3
_geom_angle
N1 Zn1 N3 116.32(6)
N1 Zn1 N2 96.78(6)
N3 Zn1 N2 117.58(6)
N1 Zn1 N4 114.15(6)
N3 Zn1 N4 96.36(6)
N2 Zn1 N4 117.03(6)
C1 O1 C18 121.08(14)
C3 O2 C20 120.80(13)
C22 O3 C39 121.15(13)
C24 O4 C41 121.90(14)
C1 N1 C4 118.63(14)
C1 N1 Zn1 121.98(12)
C4 N1 Zn1 119.36(11)
C3 N2 C11 118.43(15)
C3 N2 Zn1 120.88(12)
C11 N2 Zn1 120.64(11)
C22 N3 C25 119.35(14)
C22 N3 Zn1 120.89(12)
C25 N3 Zn1 119.74(11)
C24 N4 C32 120.82(15)
C24 N4 Zn1 122.26(12)
C32 N4 Zn1 116.70(11)
N1 C1 O1 114.26(15)
N1 C1 C2 125.86(16)
O1 C1 C2 119.87(15)
C1 C2 C3 127.01(16)
C1 C2 H2 116.5
C3 C2 H2 116.5
N2 C3 O2 114.17(15)
N2 C3 C2 126.58(16)
O2 C3 C2 119.20(15)
C5 C4 C9 118.57(17)
C5 C4 N1 120.75(16)
C9 C4 N1 120.59(16)
C4 C5 C6 120.55(18)
C4 C5 H5 119.7
C6 C5 H5 119.7
C5 C6 C7 121.22(19)
C5 C6 H6 119.4
C7 C6 H6 119.4
C8 C7 C6 117.71(18)
C8 C7 C10 121.9(2)
C6 C7 C10 120.4(2)
C7 C8 C9 121.62(19)
C7 C8 H8 119.2
C9 C8 H8 119.2
C8 C9 C4 120.25(18)
C8 C9 H9 119.9
C4 C9 H9 119.9
C7 C10 H10A 109.5
C7 C10 H10B 109.5
H10A C10 H10B 109.5
C7 C10 H10C 109.5
H10A C10 H10C 109.5
H10B C10 H10C 109.5
C12 C11 C16 118.60(16)
C12 C11 N2 119.55(16)
C16 C11 N2 121.76(15)
C11 C12 C13 120.55(18)
C11 C12 H12 119.7
C13 C12 H12 119.7
C12 C13 C14 120.92(18)
C12 C13 H13 119.5
C14 C13 H13 119.5
C15 C14 C13 118.10(17)
C15 C14 C17 120.97(19)
C13 C14 C17 120.94(19)
C14 C15 C16 121.53(18)
C14 C15 H15 119.2
C16 C15 H15 119.2
C15 C16 C11 120.20(17)
C15 C16 H16 119.9
C11 C16 H16 119.9
C14 C17 H17A 109.5
C14 C17 H17B 109.5
H17A C17 H17B 109.5
C14 C17 H17C 109.5
H17A C17 H17C 109.5
H17B C17 H17C 109.5
H17D C17 H17E 109.5
H17D C17 H17F 109.5
H17E C17 H17F 109.5
O1 C18 C19 106.66(15)
O1 C18 H18A 110.4
C19 C18 H18A 110.4
O1 C18 H18B 110.4
C19 C18 H18B 110.4
H18A C18 H18B 108.6
C18 C19 H19A 109.5
C18 C19 H19B 109.5
H19A C19 H19B 109.5
C18 C19 H19C 109.5
H19A C19 H19C 109.5
H19B C19 H19C 109.5
O2 C20 C21 106.87(14)
O2 C20 H20A 110.3
C21 C20 H20A 110.3
O2 C20 H20B 110.3
C21 C20 H20B 110.3
H20A C20 H20B 108.6
C20 C21 H21A 109.5
C20 C21 H21B 109.5
H21A C21 H21B 109.5
C20 C21 H21C 109.5
H21A C21 H21C 109.5
H21B C21 H21C 109.5
N3 C22 O3 113.78(15)
N3 C22 C23 126.40(16)
O3 C22 C23 119.81(15)
C22 C23 C24 127.00(16)
C22 C23 H23 116.5
C24 C23 H23 116.5
N4 C24 O4 114.90(15)
N4 C24 C23 125.06(17)
O4 C24 C23 119.98(15)
C30 C25 C26 118.55(17)
C30 C25 N3 121.21(17)
C26 C25 N3 120.10(16)
C27 C26 C25 120.15(18)
C27 C26 H26 119.9
C25 C26 H26 119.9
C26 C27 C28 121.73(19)
C26 C27 H27 119.1
C28 C27 H27 119.1
C29 C28 C27 117.55(18)
C29 C28 C31 121.45(19)
C27 C28 C31 120.97(19)
C28 C29 C30 121.44(19)
C28 C29 H29 119.3
C30 C29 H29 119.3
C25 C30 C29 120.56(19)
C25 C30 H30 119.7
C29 C30 H30 119.7
C28 C31 H31A 109.5
C28 C31 H31B 109.5
H31A C31 H31B 109.5
C28 C31 H31C 109.5
H31A C31 H31C 109.5
H31B C31 H31C 109.5
C37 C32 C33 118.29(17)
C37 C32 N4 118.60(17)
C33 C32 N4 122.90(16)
C34 C33 C32 120.48(19)
C34 C33 H33 119.8
C32 C33 H33 119.8
C33 C34 C35 121.5(2)
C33 C34 H34 119.2
C35 C34 H34 119.2
C36 C35 C34 117.65(18)
C36 C35 C38 121.3(2)
C34 C35 C38 121.0(2)
C35 C36 C37 121.29(19)
C35 C36 H36 119.4
C37 C36 H36 119.4
C32 C37 C36 120.77(19)
C32 C37 H37 119.6
C36 C37 H37 119.6
C35 C38 H38A 109.5
C35 C38 H38B 109.5
H38A C38 H38B 109.5
C35 C38 H38C 109.5
H38A C38 H38C 109.5
H38B C38 H38C 109.5
O3 C39 C40 105.95(14)
O3 C39 H39A 110.5
C40 C39 H39A 110.5
O3 C39 H39B 110.5
C40 C39 H39B 110.5
H39A C39 H39B 108.7
C39 C40 H40A 109.5
C39 C40 H40B 109.5
H40A C40 H40B 109.5
C39 C40 H40C 109.5
H40A C40 H40C 109.5
H40B C40 H40C 109.5
O4 C41 C42 112.07(17)
O4 C41 H41A 109.2
C42 C41 H41A 109.2
O4 C41 H41B 109.2
C42 C41 H41B 109.2
H41A C41 H41B 107.9
C41 C42 H42A 109.5
C41 C42 H42B 109.5
H42A C42 H42B 109.5
C41 C42 H42C 109.5
H42A C42 H42C 109.5
H42B C42 H42C 109.5

loop_
_geom_bond_atom_site_label_1
_geom_bond_atom_site_label_2
_geom_bond_distance
Zn1 N1 1.9769(14)
Zn1 N3 1.9788(14)
Zn1 N2 1.9812(15)
Zn1 N4 1.9877(15)
O1 C1 1.363(2)
O1 C18 1.444(2)
O2 C3 1.361(2)
O2 C20 1.438(2)
O3 C22 1.364(2)
O3 C39 1.441(2)
O4 C24 1.357(2)
O4 C41 1.448(2)
N1 C1 1.322(2)
N1 C4 1.433(2)
N2 C3 1.328(2)
N2 C11 1.433(2)
N3 C22 1.322(2)
N3 C25 1.436(2)
N4 C24 1.317(2)
N4 C32 1.434(2)
C1 C2 1.400(2)
C2 C3 1.403(2)
C2 H2 0.9500
C4 C5 1.382(3)
C4 C9 1.390(3)
C5 C6 1.385(3)
C5 H5 0.9500
C6 C7 1.387(3)
C6 H6 0.9500
C7 C8 1.382(3)
C7 C10 1.513(3)
C8 C9 1.382(3)
C8 H8 0.9500
C9 H9 0.9500
C10 H10A 0.9800
C10 H10B 0.9800
C10 H10C 0.9800
C11 C12 1.388(2)
C11 C16 1.395(2)
C12 C13 1.391(3)
C12 H12 0.9500
C13 C14 1.391(3)
C13 H13 0.9500
C14 C15 1.383(3)
C14 C17 1.517(3)
C15 C16 1.386(3)
C15 H15 0.9500
C16 H16 0.9500
C17 H17A 0.9800
C17 H17B 0.9800
C17 H17C 0.9800
C17 H17D 0.9800
C17 H17E 0.9800
C17 H17F 0.9800
C18 C19 1.506(2)
C18 H18A 0.9900
C18 H18B 0.9900
C19 H19A 0.9800
C19 H19B 0.9800
C19 H19C 0.9800
C20 C21 1.506(3)
C20 H20A 0.9900
C20 H20B 0.9900
C21 H21A 0.9800
C21 H21B 0.9800
C21 H21C 0.9800
C22 C23 1.404(2)
C23 C24 1.410(2)
C23 H23 0.9500
C25 C30 1.387(3)
C25 C26 1.392(2)
C26 C27 1.386(3)
C26 H26 0.9500
C27 C28 1.388(3)
C27 H27 0.9500
C28 C29 1.384(3)
C28 C31 1.508(3)
C29 C30 1.388(3)
C29 H29 0.9500
C30 H30 0.9500
C31 H31A 0.9800
C31 H31B 0.9800
C31 H31C 0.9800
C32 C37 1.383(3)
C32 C33 1.391(3)
C33 C34 1.385(3)
C33 H33 0.9500
C34 C35 1.389(3)
C34 H34 0.9500
C35 C36 1.383(3)
C35 C38 1.508(3)
C36 C37 1.391(3)
C36 H36 0.9500
C37 H37 0.9500
C38 H38A 0.9800
C38 H38B 0.9800
C38 H38C 0.9800
C39 C40 1.508(2)
C39 H39A 0.9900
C39 H39B 0.9900
C40 H40A 0.9800
C40 H40B 0.9800
C40 H40C 0.9800
C41 C42 1.509(3)
C41 H41A 0.9900
C41 H41B 0.9900
C42 H42A 0.9800
C42 H42B 0.9800
C42 H42C 0.9800

loop_
_geom_torsion_atom_site_label_1
_geom_torsion_atom_site_label_2
_geom_torsion_atom_site_label_3
_geom_torsion_atom_site_label_4
_geom_torsion
C4 N1 C1 O1 5.4(2)
Zn1 N1 C1 O1 -176.35(10)
C4 N1 C1 C2 -175.65(16)
Zn1 N1 C1 C2 2.6(2)
C18 O1 C1 N1 179.74(15)
C18 O1 C1 C2 0.8(2)
N1 C1 C2 C3 5.1(3)
O1 C1 C2 C3 -176.01(16)
C11 N2 C3 O2 -10.3(2)
Zn1 N2 C3 O2 172.14(11)
C11 N2 C3 C2 172.32(16)
Zn1 N2 C3 C2 -5.2(2)
C20 O2 C3 N2 164.27(15)
C20 O2 C3 C2 -18.2(2)
C1 C2 C3 N2 -3.6(3)
C1 C2 C3 O2 179.20(16)
C1 N1 C4 C5 80.0(2)
Zn1 N1 C4 C5 -98.24(17)
C1 N1 C4 C9 -103.4(2)
Zn1 N1 C4 C9 78.32(19)
C9 C4 C5 C6 2.7(3)
N1 C4 C5 C6 179.35(17)
C4 C5 C6 C7 -0.4(3)
C5 C6 C7 C8 -1.7(3)
C5 C6 C7 C10 177.48(19)
C6 C7 C8 C9 1.4(3)
C10 C7 C8 C9 -177.77(19)
C7 C8 C9 C4 1.0(3)
C5 C4 C9 C8 -3.0(3)
N1 C4 C9 C8 -179.65(17)
C3 N2 C11 C12 129.46(18)
Zn1 N2 C11 C12 -53.0(2)
C3 N2 C11 C16 -54.0(2)
Zn1 N2 C11 C16 123.56(16)
C16 C11 C12 C13 3.3(3)
N2 C11 C12 C13 180.00(17)
C11 C12 C13 C14 -0.8(3)
C12 C13 C14 C15 -1.6(3)
C12 C13 C14 C17 178.28(19)
C13 C14 C15 C16 1.4(3)
C17 C14 C15 C16 -178.49(19)
C14 C15 C16 C11 1.2(3)
C12 C11 C16 C15 -3.5(3)
N2 C11 C16 C15 179.87(17)
C1 O1 C18 C19 -173.35(15)
C3 O2 C20 C21 -171.69(15)
C25 N3 C22 O3 -13.8(2)
Zn1 N3 C22 O3 167.79(11)
C25 N3 C22 C23 167.10(17)
Zn1 N3 C22 C23 -11.3(3)
C39 O3 C22 N3 -178.53(15)
C39 O3 C22 C23 0.6(3)
N3 C22 C23 C24 -2.8(3)
O3 C22 C23 C24 178.12(17)
C32 N4 C24 O4 4.6(2)
Zn1 N4 C24 O4 178.97(11)
C32 N4 C24 C23 -178.33(17)
Zn1 N4 C24 C23 -3.9(3)
C41 O4 C24 N4 -174.24(16)
C41 O4 C24 C23 8.5(3)
C22 C23 C24 N4 11.6(3)
C22 C23 C24 O4 -171.38(18)
C22 N3 C25 C30 -61.7(2)
Zn1 N3 C25 C30 116.69(16)
C22 N3 C25 C26 122.67(18)
Zn1 N3 C25 C26 -58.89(19)
C30 C25 C26 C27 1.3(3)
N3 C25 C26 C27 177.02(15)
C25 C26 C27 C28 -1.4(3)
C26 C27 C28 C29 0.7(3)
C26 C27 C28 C31 -177.68(17)
C27 C28 C29 C30 0.1(3)
C31 C28 C29 C30 178.49(17)
C26 C25 C30 C29 -0.5(3)
N3 C25 C30 C29 -176.18(16)
C28 C29 C30 C25 -0.2(3)
C24 N4 C32 C37 -124.87(19)
Zn1 N4 C32 C37 60.41(19)
C24 N4 C32 C33 60.5(2)
Zn1 N4 C32 C33 -114.26(17)
C37 C32 C33 C34 0.5(3)
N4 C32 C33 C34 175.20(17)
C32 C33 C34 C35 -0.7(3)
C33 C34 C35 C36 0.7(3)
C33 C34 C35 C38 179.03(19)
C34 C35 C36 C37 -0.6(3)
C38 C35 C36 C37 -178.94(19)
C33 C32 C37 C36 -0.4(3)
N4 C32 C37 C36 -175.36(16)
C35 C36 C37 C32 0.5(3)
C22 O3 C39 C40 174.75(15)
C24 O4 C41 C42 -91.6(2)
